data_4508551
loop_
_publ_author_name
'Fry, Allyson M.'
'Woodward, Patrick M.'

_publ_section_title
;
 Structures of \a-K3MoO3F3and \a-Rb3MoO3F3: Ferroelectricity from Anion
 Ordering and Noncooperative Octahedral Tilting
;
_journal_issue 12
_journal_name_full 'Crystal Growth &amp; Design'
_journal_page_first 5404
_journal_paper_doi 10.1021/cg401342q
_journal_volume 13
_journal_year 2013
_chemical_formula_sum 'F15 K15 Mo5 O15'
_chemical_formula_weight 1591.13
_chemical_name_systematic ' ?'
_space_group_IT_number 80
_symmetry_cell_setting tetragonal
_symmetry_space_group_name_Hall 'I 4bw'
_symmetry_space_group_name_H-M 'I 41'
_cell_angle_alpha 90.0
_cell_angle_beta 90.0
_cell_angle_gamma 90.0
_cell_formula_units_Z 16
_cell_length_a 19.386129(27)
_cell_length_b 19.386129
_cell_length_c 34.86739(8)
_cell_measurement_temperature 300
_cell_volume 13103.93(4)
_pd_block_id 2013-05-15T17:03|300_K3MOO3F3_RIET_CO_phase1|Ally||
_pd_phase_name 'from C:/gsas/Connectivity/K3MoO3F3/300_Riet/2AF26_2_300K_riet.cif'
_cod_data_source_file cg401342q_si_002.cif
_cod_data_source_block 300_K3MOO3F3_RIET_CO_phase_1
_cod_database_code 4508551

loop_
_symmetry_equiv_pos_site_id
_symmetry_equiv_pos_as_xyz
1 +x,+y,+z
2 -y,+x+1/2,+z+1/4
3 -x+1/2,-y+1/2,+z+1/2
4 +y+1/2,-x,+z+3/4
101 +x+1/2,+y+1/2,+z+1/2
102 -y+1/2,+x,+z+3/4
103 -x,-y,+z
104 +y,-x+1/2,+z+1/4

loop_
_atom_site_type_symbol
_atom_site_label
_atom_site_fract_x
_atom_site_fract_y
_atom_site_fract_z
_atom_site_occupancy
_atom_site_thermal_displace_type
_atom_site_U_iso_or_equiv
_atom_site_symmetry_multiplicity
K K1_1 0.0 0.0 0.1211(11) 1.0 Uiso 0.0226(7) 4
K K1_2 0.0 0.0 0.6285(11) 1.0 Uiso 0.0226(7) 4
K K2_1 0.3903(15) 0.2048(15) 0.0076(8) 1.0 Uiso 0.0226(7) 8
K K2_2 0.0827(14) 0.8119(13) 0.4909(8) 1.0 Uiso 0.0226(7) 8
K K3_1 0.2037(14) 0.5767(14) 0.4983(7) 1.0 Uiso 0.0226(7) 8
K K3_2 0.3086(14) 0.4094(14) 0.0029(9) 1.0 Uiso 0.0226(7) 8
K K4_1 0.0901(15) 0.8066(15) 0.3792(8) 1.0 Uiso 0.0226(7) 8
K K4_2 0.4063(14) 0.2058(14) 0.1157(8) 1.0 Uiso 0.0226(7) 8
K K5_1 0.2088(14) 0.5811(14) 0.3770(8) 1.0 Uiso 0.0226(7) 8
K K5_2 0.3057(16) 0.4159(15) 0.1205(8) 1.0 Uiso 0.0226(7) 8
K K6_1 0.0 0.0 0.2503(11) 1.0 Uiso 0.0226(7) 4
K K6_2 0.0 0.0 0.5036(12) 1.0 Uiso 0.0226(7) 4
K K7_1 0.8964(13) 0.7065(16) 0.3687(7) 1.0 Uiso 0.0226(7) 8
K K7_2 0.5991(14) 0.3008(15) 0.1299(8) 1.0 Uiso 0.0226(7) 8
K K14_1 0.9310(14) 0.3375(14) 0.3228(8) 1.0 Uiso 0.0226(7) 8
K K14_2 0.5702(13) 0.6653(13) 0.1987(7) 1.0 Uiso 0.0226(7) 8
K K15_1 0.8641(11) 0.5808(12) 0.4385(7) 1.0 Uiso 0.0226(7) 8
K K15_2 0.6674(13) 0.4287(14) 0.0645(7) 1.0 Uiso 0.0226(7) 8
K K8_1 0.0 0.0 0.3818(10) 1.0 Uiso 0.0226(7) 4
K K9_1 0.1888(13) 0.5903(14) 0.2491(8) 1.0 Uiso 0.0226(7) 8
K K9_2 0.3063(14) 0.4204(13) 0.2575(7) 1.0 Uiso 0.0226(7) 8
K K16_1 0.1592(14) 0.9319(16) 0.3028(7) 1.0 Uiso 0.0226(7) 8
K K16_2 0.3370(13) 0.0692(14) 0.1892(8) 1.0 Uiso 0.0226(7) 8
K K17_1 0.7278(13) 0.7410(15) 0.3097(8) 1.0 Uiso 0.0226(7) 8
K K17_2 0.7672(13) 0.2268(13) 0.1855(8) 1.0 Uiso 0.0226(7) 8
K K10_1 0.1034(14) 0.2938(13) 0.2549(8) 1.0 Uiso 0.0226(7) 8
K K10_2 0.3852(14) 0.7112(14) 0.2400(8) 1.0 Uiso 0.0226(7) 8
K K11_1 0.0 0.0 0.7465(11) 1.0 Uiso 0.0226(7) 4
K K11_2 0.0 0.0 0.0012(13) 1.0 Uiso 0.0226(7) 4
K K12_1 0.0752(14) 0.3028(14) 0.1194(8) 1.0 Uiso 0.0226(7) 8
K K12_2 0.3799(13) 0.7042(14) 0.3856(7) 1.0 Uiso 0.0226(7) 8
K K13_1 0.0 0.0 0.8808(11) 1.0 Uiso 0.0226(7) 4
K K18_1 0.5657(13) 0.6622(13) 0.4310(8) 1.0 Uiso 0.0226(7) 8
K K18_2 0.9203(14) 0.3487(12) 0.0652(7) 1.0 Uiso 0.0226(7) 8
Mo Mo1_1 0.0500(6) 0.6407(6) 0.4374(4) 1.0 Uiso 0.02654(30) 8
Mo Mo1_2 0.4529(6) 0.3572(6) 0.06592(33) 1.0 Uiso 0.02654(30) 8
Mo Mo2_1 0.1423(6) 0.4521(6) 0.30643(33) 1.0 Uiso 0.02654(30) 8
Mo Mo2_2 0.3595(6) 0.5514(6) 0.1872(4) 1.0 Uiso 0.02654(30) 8
Mo Mo3_1 0.5427(6) 0.1468(6) 0.18080(33) 1.0 Uiso 0.02654(30) 8
Mo Mo3_2 0.9486(7) 0.8586(6) 0.3112(4) 1.0 Uiso 0.02654(30) 8
Mo Mo4_1 0.2504(6) 0.7542(6) 0.0603(4) 1.0 Uiso 0.02654(30) 8
Mo Mo4_2 0.2568(5) 0.2482(6) 0.43385(32) 1.0 Uiso 0.02654(30) 8
Mo Mo5_1 0.0464(6) 0.6428(6) 0.18938(35) 1.0 Uiso 0.02654(30) 8
Mo Mo5_2 0.4540(6) 0.3568(6) 0.31257(32) 1.0 Uiso 0.02654(30) 8
F F11_1 0.1193(17) 0.6774(20) 0.4772(8) 1.0 Uiso 0.0053(7) 8
F F11_2 0.3786(15) 0.3379(18) 0.0303(7) 1.0 Uiso 0.0053(7) 8
O O14_1 -0.0101(19) 0.6207(24) 0.3978(10) 1.0 Uiso 0.0053(7) 8
O O14_2 0.5167(17) 0.3836(23) 0.0996(9) 1.0 Uiso 0.0053(7) 8
F F21_1 0.2402(13) 0.4828(16) 0.3100(12) 1.0 Uiso 0.0053(7) 8
F F21_2 0.2562(11) 0.5324(14) 0.1881(10) 1.0 Uiso 0.0053(7) 8
O O24_1 0.0655(18) 0.3977(21) 0.3122(14) 1.0 Uiso 0.0053(7) 8
O O24_2 0.4417(16) 0.5944(23) 0.1845(15) 1.0 Uiso 0.0053(7) 8
F F31_1 0.6414(13) 0.1815(18) 0.1860(13) 1.0 Uiso 0.0053(7) 8
F F31_2 0.8586(14) 0.8043(19) 0.3130(12) 1.0 Uiso 0.0053(7) 8
F F12_1 0.0263(18) 0.7404(13) 0.4304(11) 1.0 Uiso 0.0053(7) 8
F F12_2 0.4920(21) 0.2647(14) 0.0543(11) 1.0 Uiso 0.0053(7) 8
O O15_1 0.0935(22) 0.5571(15) 0.4360(15) 1.0 Uiso 0.0053(7) 8
O O15_2 0.4091(22) 0.4427(15) 0.0658(13) 1.0 Uiso 0.0053(7) 8
O O22_1 0.1017(22) 0.5315(15) 0.3185(13) 1.0 Uiso 0.0053(7) 8
O O22_2 0.3801(19) 0.4617(12) 0.1827(14) 1.0 Uiso 0.0053(7) 8
F F25_1 0.1892(17) 0.3569(11) 0.3145(10) 1.0 Uiso 0.0053(7) 8
F F25_2 0.3149(16) 0.6517(10) 0.1902(12) 1.0 Uiso 0.0053(7) 8
F F32_1 0.5184(18) 0.2433(11) 0.1909(9) 1.0 Uiso 0.0053(7) 8
F F32_2 -0.0038(18) 0.7664(14) 0.3119(12) 1.0 Uiso 0.0053(7) 8
F F33_1 0.5520(21) 0.1462(18) 0.2396(6) 1.0 Uiso 0.0053(7) 8
O O33_2 0.9333(24) 0.8431(24) 0.2592(7) 1.0 Uiso 0.0053(7) 8
O O13_1 -0.0125(18) 0.6329(22) 0.4752(10) 1.0 Uiso 0.0053(7) 8
O O13_2 0.4913(20) 0.3888(19) 0.0238(8) 1.0 Uiso 0.0053(7) 8
F F16_1 0.1136(16) 0.6622(17) 0.3937(8) 1.0 Uiso 0.0053(7) 8
F F16_2 0.3865(16) 0.3138(19) 0.1035(7) 1.0 Uiso 0.0053(7) 8
F F23_1 0.1483(23) 0.4466(20) 0.3649(6) 1.0 Uiso 0.0053(7) 8
O O23_2 0.3403(26) 0.5650(23) 0.1358(7) 1.0 Uiso 0.0053(7) 8
O O26_1 0.1582(26) 0.4409(22) 0.2548(7) 1.0 Uiso 0.0053(7) 8
F F26_2 0.3450(19) 0.5533(23) 0.2432(6) 1.0 Uiso 0.0053(7) 8
O O34_1 0.4634(16) 0.1023(22) 0.1905(14) 1.0 Uiso 0.0053(7) 8
O O34_2 0.0316(15) 0.8987(22) 0.3051(13) 1.0 Uiso 0.0053(7) 8
O O35_1 0.5941(21) 0.0641(16) 0.1869(15) 1.0 Uiso 0.0053(7) 8
O O35_2 0.9003(23) 0.9403(17) 0.3115(14) 1.0 Uiso 0.0053(7) 8
O O36_1 0.5516(24) 0.1452(25) 0.1295(7) 1.0 Uiso 0.0053(7) 8
F F36_2 0.9501(22) 0.8547(22) 0.3683(6) 1.0 Uiso 0.0053(7) 8
O O41_1 0.2812(24) 0.8437(14) 0.0590(14) 1.0 Uiso 0.0053(7) 8
O O41_2 0.2193(22) 0.1677(15) 0.4509(11) 1.0 Uiso 0.0053(7) 8
O O42_1 0.1584(13) 0.7752(22) 0.0565(12) 1.0 Uiso 0.0053(7) 8
O O42_2 0.3478(13) 0.2166(20) 0.4367(14) 1.0 Uiso 0.0053(7) 8
O O43_1 0.2753(22) 0.7476(25) 0.1099(7) 1.0 Uiso 0.0053(7) 8
F F43_2 0.2333(16) 0.2498(17) 0.3784(6) 1.0 Uiso 0.0053(7) 8
F F44_1 0.2165(21) 0.6552(13) 0.0589(12) 1.0 Uiso 0.0053(7) 8
F F44_2 0.2606(13) 0.3497(10) 0.4265(8) 1.0 Uiso 0.0053(7) 8
F F45_1 0.3514(13) 0.7188(21) 0.0575(11) 1.0 Uiso 0.0053(7) 8
F F45_2 0.1542(10) 0.2708(14) 0.4375(9) 1.0 Uiso 0.0053(7) 8
F F46_1 0.2533(21) 0.7486(23) 0.0036(6) 1.0 Uiso 0.0053(7) 8
O O46_2 0.2508(27) 0.2665(23) 0.4852(7) 1.0 Uiso 0.0053(7) 8
F F51_1 0.1302(14) 0.6995(17) 0.1906(12) 1.0 Uiso 0.0053(7) 8
F F51_2 0.3798(11) 0.3135(16) 0.3417(8) 1.0 Uiso 0.0053(7) 8
F F52_1 0.0002(17) 0.7380(13) 0.1885(10) 1.0 Uiso 0.0053(7) 8
F F52_2 0.4837(19) 0.2580(13) 0.3068(10) 1.0 Uiso 0.0053(7) 8
F F53_1 0.0333(18) 0.6576(18) 0.2452(6) 1.0 Uiso 0.0053(7) 8
O O53_2 0.4300(21) 0.3576(23) 0.2622(7) 1.0 Uiso 0.0053(7) 8
O O54_1 -0.0392(15) 0.6036(22) 0.1905(14) 1.0 Uiso 0.0053(7) 8
O O54_2 0.5337(15) 0.3786(21) 0.2875(10) 1.0 Uiso 0.0053(7) 8
O O55_1 0.0948(20) 0.5636(16) 0.1890(14) 1.0 Uiso 0.0053(7) 8
O O55_2 0.4199(21) 0.4428(14) 0.3204(12) 1.0 Uiso 0.0053(7) 8
O O56_1 0.0571(25) 0.6606(24) 0.1371(7) 1.0 Uiso 0.0053(7) 8
F F56_2 0.4987(15) 0.3582(20) 0.3641(7) 1.0 Uiso 0.0053(7) 8

loop_
_atom_type_symbol
_atom_type_number_in_cell
K 240.0
Mo 80.0
F 240.0
O 240.0
